data_1566573
loop_
_publ_author_name
'Adeleke, Adesola A.'
'Omondi, Bernard'

_publ_section_title
;
 Crystal Structure of a Chiral Sec-Amine,
 4-Chloro-N-(1-(pyridin-2-yl)ethyl)aniline
;
_journal_issue 1
_journal_name_full Molbank
_journal_page_first M1335
_journal_paper_doi 10.3390/M1335
_journal_volume 2022
_journal_year 2022
_chemical_formula_moiety 'C13 H13 Cl N2'
_chemical_formula_sum 'C13 H13 Cl N2'
_chemical_formula_weight 232.70
_space_group_crystal_system monoclinic
_space_group_IT_number 14
_space_group_name_Hall '-P 2ybc'
_space_group_name_H-M_alt 'P 1 21/c 1'
_atom_sites_solution_hydrogens geom
_audit_creation_date 2021-12-30
_audit_creation_method
;
Olex2 1.3
(compiled 2020.11.12 svn.r5f609507 for OlexSys, GUI svn.r6272)
;
_cell_angle_alpha 90
_cell_angle_beta 104.169(3)
_cell_angle_gamma 90
_cell_formula_units_Z 4
_cell_length_a 9.4547(5)
_cell_length_b 16.2237(8)
_cell_length_c 7.9004(4)
_cell_measurement_reflns_used 6962
_cell_measurement_temperature 100(2)
_cell_measurement_theta_max 26.66
_cell_measurement_theta_min 2.55
_cell_volume 1174.98(10)
_computing_cell_refinement 'Bruker SAINT'
_computing_data_collection 'Bruker APEX2'
_computing_data_reduction 'Bruker SAINT'
_computing_molecular_graphics 'Olex2 1.3 (Dolomanov et al., 2009)'
_computing_publication_material 'Olex2 1.3 (Dolomanov et al., 2009)'
_computing_structure_refinement 'SHELXL-97 (Sheldrick, 2008)'
_computing_structure_solution 'SHELXS-97 (Sheldrick, 2008)'
_diffrn_ambient_temperature 100(2)
_diffrn_measured_fraction_theta_full 0.999
_diffrn_measured_fraction_theta_max 0.998
_diffrn_measurement_device_type 'Bruker APEX-II CCD'
_diffrn_measurement_method '\f and \w scans'
_diffrn_radiation_monochromator graphite
_diffrn_radiation_type MoK\a
_diffrn_radiation_wavelength 0.71073
_diffrn_reflns_av_R_equivalents 0.0341
_diffrn_reflns_av_unetI/netI 0.0217
_diffrn_reflns_Laue_measured_fraction_full 0.999
_diffrn_reflns_Laue_measured_fraction_max 0.998
_diffrn_reflns_limit_h_max 11
_diffrn_reflns_limit_h_min -11
_diffrn_reflns_limit_k_max 20
_diffrn_reflns_limit_k_min -19
_diffrn_reflns_limit_l_max 9
_diffrn_reflns_limit_l_min -9
_diffrn_reflns_number 16177
_diffrn_reflns_point_group_measured_fraction_full 0.999
_diffrn_reflns_point_group_measured_fraction_max 0.998
_diffrn_reflns_theta_full 25.242
_diffrn_reflns_theta_max 26.718
_diffrn_reflns_theta_min 2.222
_diffrn_source 'sealed tube'
_exptl_absorpt_coefficient_mu 0.298
_exptl_absorpt_correction_T_max 0.7454
_exptl_absorpt_correction_T_min 0.6285
_exptl_absorpt_correction_type multi-scan
_exptl_absorpt_process_details SADABS
_exptl_crystal_colour colourless
_exptl_crystal_colour_primary colourless
_exptl_crystal_density_diffrn 1.315
_exptl_crystal_description Plate
_exptl_crystal_F_000 488
_exptl_crystal_size_max 0.66
_exptl_crystal_size_mid 0.28
_exptl_crystal_size_min 0.22
_refine_diff_density_max 0.433
_refine_diff_density_min -0.467
_refine_diff_density_rms 0.047
_refine_ls_extinction_method none
_refine_ls_goodness_of_fit_ref 1.101
_refine_ls_hydrogen_treatment constr
_refine_ls_matrix_type full
_refine_ls_number_parameters 146
_refine_ls_number_reflns 2480
_refine_ls_number_restraints 0
_refine_ls_restrained_S_all 1.101
_refine_ls_R_factor_all 0.0375
_refine_ls_R_factor_gt 0.0332
_refine_ls_shift/su_max 0.025
_refine_ls_shift/su_mean 0.003
_refine_ls_structure_factor_coef Fsqd
_refine_ls_weighting_details 'w=1/[\s^2^(Fo^2^)+(0.0243P)^2^+0.8718P] where P=(Fo^2^+2Fc^2^)/3'
_refine_ls_weighting_scheme calc
_refine_ls_wR_factor_gt 0.0800
_refine_ls_wR_factor_ref 0.0829
_reflns_Friedel_coverage 0.000
_reflns_number_gt 2233
_reflns_number_total 2480
_reflns_threshold_expression 'I > 2\s(I)'
_cod_data_source_file s5.cif
_cod_data_source_block shelx
_cod_database_code 1566573
_shelx_shelxl_version_number 2018/3
_shelx_space_group_comment
;
The symmetry employed for this shelxl refinement is uniquely defined
by the following loop, which should always be used as a source of
symmetry information in preference to the above space-group names.
They are only intended as comments.
;
_shelx_estimated_absorpt_t_max 0.937
_shelx_estimated_absorpt_t_min 0.828
_olex2_refinement_description
;
1.a Ternary CH refined with riding coordinates:
 C5(H6)
1.b Aromatic/amide H refined with riding coordinates:
 N1(H2), C2(H10), C3(H11), C7(H7), C8(H8), C9(H1), C10(H13), C11(H12), C13(H9)
1.c Idealised Me refined as rotating group:
 C12(H5,H3,H4)
;
_olex2_submission_special_instructions 'No special instructions were received'

loop_
_space_group_symop_operation_xyz
'x, y, z'
'-x, y+1/2, -z+1/2'
'-x, -y, -z'
'x, -y-1/2, z-1/2'

loop_
_atom_site_label
_atom_site_type_symbol
_atom_site_fract_x
_atom_site_fract_y
_atom_site_fract_z
_atom_site_U_iso_or_equiv
_atom_site_adp_type
_atom_site_occupancy
_atom_site_site_symmetry_order
_atom_site_calc_flag
_atom_site_refinement_flags_posn
_atom_site_refinement_flags_adp
_atom_site_refinement_flags_occupancy
_atom_site_disorder_assembly
_atom_site_disorder_group
Cl1 Cl 0.44020(4) 0.14224(2) 0.89845(5) 0.02391(12) Uani 1 1 d . . . . .
N1 N 0.78175(13) 0.01979(7) 0.41332(16) 0.0179(3) Uani 1 1 d . . . . .
H2 H 0.816689 -0.030631 0.430155 0.022 Uiso 1 1 calc R U . . .
N2 N 1.03198(14) 0.13318(8) 0.45048(16) 0.0182(3) Uani 1 1 d . . . . .
C1 C 0.53738(16) 0.10534(9) 0.75123(19) 0.0178(3) Uani 1 1 d . . . . .
C2 C 0.61145(16) 0.03102(9) 0.78438(19) 0.0193(3) Uani 1 1 d . . . . .
H10 H 0.607048 -0.000674 0.884077 0.023 Uiso 1 1 calc R U . . .
C3 C 0.69179(16) 0.00346(9) 0.67095(19) 0.0179(3) Uani 1 1 d . . . . .
H11 H 0.742573 -0.047441 0.693769 0.021 Uiso 1 1 calc R U . . .
C4 C 0.69977(15) 0.04934(9) 0.52240(19) 0.0159(3) Uani 1 1 d . . . . .
C5 C 0.81313(16) 0.06792(9) 0.27204(18) 0.0170(3) Uani 1 1 d . . . . .
H6 H 0.718537 0.085341 0.192430 0.020 Uiso 1 1 calc R U . . .
C6 C 0.90310(15) 0.14500(9) 0.33572(18) 0.0157(3) Uani 1 1 d . . . . .
C7 C 0.85395(17) 0.22305(9) 0.2756(2) 0.0203(3) Uani 1 1 d . . . . .
H7 H 0.763211 0.229284 0.192358 0.024 Uiso 1 1 calc R U . . .
C8 C 0.93814(18) 0.29167(9) 0.3379(2) 0.0243(3) Uani 1 1 d . . . . .
H8 H 0.905842 0.345465 0.299254 0.029 Uiso 1 1 calc R U . . .
C9 C 1.07041(18) 0.27989(10) 0.4577(2) 0.0242(3) Uani 1 1 d . . . . .
H1 H 1.130670 0.325434 0.504074 0.029 Uiso 1 1 calc R U . . .
C10 C 0.53957(16) 0.15099(9) 0.60457(19) 0.0184(3) Uani 1 1 d . . . . .
H13 H 0.486244 0.201075 0.581737 0.022 Uiso 1 1 calc R U . . .
C11 C 0.62007(16) 0.12341(9) 0.49051(19) 0.0179(3) Uani 1 1 d . . . . .
H12 H 0.621391 0.154937 0.389580 0.022 Uiso 1 1 calc R U . . .
C12 C 0.89350(17) 0.01277(10) 0.1694(2) 0.0216(3) Uani 1 1 d . . . . .
H5 H 0.986300 -0.005198 0.245940 0.032 Uiso 1 1 calc R U . . .
H3 H 0.912367 0.043706 0.070699 0.032 Uiso 1 1 calc R U . . .
H4 H 0.833371 -0.035552 0.125916 0.032 Uiso 1 1 calc R U . . .
C13 C 1.11284(17) 0.19984(10) 0.5086(2) 0.0216(3) Uani 1 1 d . . . . .
H9 H 1.204468 0.191939 0.589201 0.026 Uiso 1 1 calc R U . . .

loop_
_atom_site_aniso_label
_atom_site_aniso_U_11
_atom_site_aniso_U_22
_atom_site_aniso_U_33
_atom_site_aniso_U_23
_atom_site_aniso_U_13
_atom_site_aniso_U_12
Cl1 0.0262(2) 0.0245(2) 0.0231(2) -0.00407(15) 0.01012(15) -0.00014(15)
N1 0.0186(6) 0.0136(6) 0.0222(6) 0.0012(5) 0.0061(5) 0.0016(5)
N2 0.0181(6) 0.0180(6) 0.0187(6) 0.0016(5) 0.0049(5) 0.0018(5)
C1 0.0152(7) 0.0192(7) 0.0190(7) -0.0043(6) 0.0041(6) -0.0030(6)
C2 0.0182(7) 0.0196(7) 0.0185(7) 0.0022(6) 0.0013(6) -0.0027(6)
C3 0.0153(7) 0.0146(7) 0.0218(7) 0.0013(6) 0.0008(6) -0.0004(5)
C4 0.0115(6) 0.0161(7) 0.0182(7) -0.0025(5) 0.0000(5) -0.0033(5)
C5 0.0157(7) 0.0183(7) 0.0161(7) 0.0008(5) 0.0019(5) 0.0031(6)
C6 0.0167(7) 0.0182(7) 0.0137(6) 0.0009(5) 0.0068(5) 0.0022(6)
C7 0.0206(8) 0.0221(7) 0.0190(7) 0.0050(6) 0.0064(6) 0.0050(6)
C8 0.0322(9) 0.0163(7) 0.0283(8) 0.0057(6) 0.0151(7) 0.0042(6)
C9 0.0283(8) 0.0199(7) 0.0271(8) -0.0016(6) 0.0122(7) -0.0052(6)
C10 0.0157(7) 0.0141(7) 0.0247(8) -0.0010(6) 0.0035(6) -0.0009(5)
C11 0.0161(7) 0.0170(7) 0.0201(7) 0.0024(6) 0.0034(6) -0.0004(6)
C12 0.0218(8) 0.0227(8) 0.0198(7) -0.0037(6) 0.0044(6) 0.0028(6)
C13 0.0185(7) 0.0239(8) 0.0225(8) 0.0001(6) 0.0055(6) -0.0011(6)

loop_
_atom_type_symbol
_atom_type_description
_atom_type_scat_dispersion_real
_atom_type_scat_dispersion_imag
_atom_type_scat_source
C C 0.0033 0.0016 'International Tables Vol C Tables 4.2.6.8 and 6.1.1.4'
H H 0.0000 0.0000 'International Tables Vol C Tables 4.2.6.8 and 6.1.1.4'
N N 0.0061 0.0033 'International Tables Vol C Tables 4.2.6.8 and 6.1.1.4'
Cl Cl 0.1484 0.1585 'International Tables Vol C Tables 4.2.6.8 and 6.1.1.4'

loop_
_geom_angle_atom_site_label_1
_geom_angle_atom_site_label_2
_geom_angle_atom_site_label_3
_geom_angle
_geom_angle_site_symmetry_1
_geom_angle_site_symmetry_3
_geom_angle_publ_flag
C4 N1 H2 118.5 . . ?
C4 N1 C5 123.08(12) . . ?
C5 N1 H2 118.5 . . ?
C13 N2 C6 117.63(13) . . ?
C2 C1 Cl1 119.58(12) . . ?
C10 C1 Cl1 119.44(11) . . ?
C10 C1 C2 120.98(14) . . ?
C1 C2 H10 120.3 . . ?
C3 C2 C1 119.39(14) . . ?
C3 C2 H10 120.3 . . ?
C2 C3 H11 119.4 . . ?
C2 C3 C4 121.29(13) . . ?
C4 C3 H11 119.4 . . ?
N1 C4 C3 119.37(13) . . ?
N1 C4 C11 122.90(13) . . ?
C3 C4 C11 117.71(13) . . ?
N1 C5 H6 108.4 . . ?
N1 C5 C6 112.93(12) . . ?
N1 C5 C12 108.34(12) . . ?
C6 C5 H6 108.4 . . ?
C6 C5 C12 110.18(12) . . ?
C12 C5 H6 108.4 . . ?
N2 C6 C5 116.48(12) . . ?
N2 C6 C7 122.17(14) . . ?
C7 C6 C5 121.35(13) . . ?
C6 C7 H7 120.2 . . ?
C8 C7 C6 119.64(14) . . ?
C8 C7 H7 120.2 . . ?
C7 C8 H8 120.8 . . ?
C9 C8 C7 118.40(14) . . ?
C9 C8 H8 120.8 . . ?
C8 C9 H1 120.8 . . ?
C8 C9 C13 118.38(15) . . ?
C13 C9 H1 120.8 . . ?
C1 C10 H13 120.2 . . ?
C1 C10 C11 119.70(14) . . ?
C11 C10 H13 120.1 . . ?
C4 C11 H12 119.6 . . ?
C10 C11 C4 120.89(14) . . ?
C10 C11 H12 119.6 . . ?
C5 C12 H5 109.5 . . ?
C5 C12 H3 109.5 . . ?
C5 C12 H4 109.5 . . ?
H5 C12 H3 109.5 . . ?
H5 C12 H4 109.5 . . ?
H3 C12 H4 109.5 . . ?
N2 C13 C9 123.76(15) . . ?
N2 C13 H9 118.1 . . ?
C9 C13 H9 118.1 . . ?

loop_
_geom_bond_atom_site_label_1
_geom_bond_atom_site_label_2
_geom_bond_distance
_geom_bond_site_symmetry_2
_geom_bond_publ_flag
Cl1 C1 1.7546(15) . ?
N1 H2 0.8800 . ?
N1 C4 1.3785(19) . ?
N1 C5 1.4511(18) . ?
N2 C6 1.3427(19) . ?
N2 C13 1.339(2) . ?
C1 C2 1.387(2) . ?
C1 C10 1.380(2) . ?
C2 H10 0.9500 . ?
C2 C3 1.383(2) . ?
C3 H11 0.9500 . ?
C3 C4 1.407(2) . ?
C4 C11 1.408(2) . ?
C5 H6 1.0000 . ?
C5 C6 1.527(2) . ?
C5 C12 1.529(2) . ?
C6 C7 1.392(2) . ?
C7 H7 0.9500 . ?
C7 C8 1.387(2) . ?
C8 H8 0.9500 . ?
C8 C9 1.385(2) . ?
C9 H1 0.9500 . ?
C9 C13 1.389(2) . ?
C10 H13 0.9500 . ?
C10 C11 1.388(2) . ?
C11 H12 0.9500 . ?
C12 H5 0.9800 . ?
C12 H3 0.9800 . ?
C12 H4 0.9800 . ?
C13 H9 0.9500 . ?

loop_
_geom_hbond_atom_site_label_D
_geom_hbond_atom_site_label_H
_geom_hbond_atom_site_label_A
_geom_hbond_distance_DH
_geom_hbond_distance_HA
_geom_hbond_distance_DA
_geom_hbond_angle_DHA
_geom_hbond_site_symmetry_A
_geom_hbond_publ_flag
N1 H2 N2 0.88 2.25 3.0806(17) 158.3 3_756 yes
N1 H2 N2 0.88 2.25 3.0806(17) 158.3 3_756 yes
C2 H10 Cl1 0.95 2.97 3.8752(15) 160.5 3_657 yes
C2 H10 Cl1 0.95 2.97 3.8752(15) 160.5 3_657 yes
C10 H13 Cl1 0.95 2.91 3.7468(15) 148.3 4_565 yes
C10 H13 Cl1 0.95 2.91 3.7468(15) 148.3 4_565 yes
C13 H9 Cl1 0.95 2.99 3.9080(16) 163.8 1_655 yes
C13 H9 Cl1 0.95 2.99 3.9080(16) 163.8 1_655 yes

loop_
_geom_torsion_atom_site_label_1
_geom_torsion_atom_site_label_2
_geom_torsion_atom_site_label_3
_geom_torsion_atom_site_label_4
_geom_torsion
_geom_torsion_site_symmetry_1
_geom_torsion_site_symmetry_2
_geom_torsion_site_symmetry_3
_geom_torsion_site_symmetry_4
_geom_torsion_publ_flag
Cl1 C1 C2 C3 -177.92(11) . . . . ?
Cl1 C1 C10 C11 177.96(11) . . . . ?
N1 C4 C11 C10 -179.67(13) . . . . ?
N1 C5 C6 N2 57.14(16) . . . . ?
N1 C5 C6 C7 -123.60(14) . . . . ?
N2 C6 C7 C8 -1.4(2) . . . . ?
C1 C2 C3 C4 0.0(2) . . . . ?
C1 C10 C11 C4 0.0(2) . . . . ?
C2 C1 C10 C11 -1.7(2) . . . . ?
C2 C3 C4 N1 179.66(13) . . . . ?
C2 C3 C4 C11 -1.6(2) . . . . ?
C3 C4 C11 C10 1.6(2) . . . . ?
C4 N1 C5 C6 63.00(17) . . . . ?
C4 N1 C5 C12 -174.67(13) . . . . ?
C5 N1 C4 C3 -170.98(13) . . . . ?
C5 N1 C4 C11 10.3(2) . . . . ?
C5 C6 C7 C8 179.35(13) . . . . ?
C6 N2 C13 C9 0.4(2) . . . . ?
C6 C7 C8 C9 0.7(2) . . . . ?
C7 C8 C9 C13 0.5(2) . . . . ?
C8 C9 C13 N2 -1.1(2) . . . . ?
C10 C1 C2 C3 1.7(2) . . . . ?
C12 C5 C6 N2 -64.17(16) . . . . ?
C12 C5 C6 C7 115.10(15) . . . . ?
C13 N2 C6 C5 -179.87(13) . . . . ?
C13 N2 C6 C7 0.9(2) . . . . ?
